data_4072857
loop_
_publ_author_name
'McWilliams, Kevin M.'
'Ellern, Arkady'
'Angelici, Robert J.'

_publ_section_title
;
 Synthesis of Cp&#x2018;Ru(CO)(L)(\h2-olefin)+Complexes and Kinetic
 Studies of Olefin Substitution
;
_journal_issue 7
_journal_name_full Organometallics
_journal_page_first 1665
_journal_paper_doi 10.1021/om061096u
_journal_volume 26
_journal_year 2007
_chemical_formula_sum 'C30.5 H33 Cl F6 O P2 Ru'
_chemical_formula_weight 728.03
_chemical_name_systematic
; 
 ? 
;
_space_group_IT_number 2
_symmetry_cell_setting triclinic
_symmetry_space_group_name_Hall '-P 1'
_symmetry_space_group_name_H-M 'P -1'
_atom_sites_solution_hydrogens geom
_atom_sites_solution_primary direct
_atom_sites_solution_secondary difmap
_audit_creation_method SHELXL-97
_cell_angle_alpha 83.043(4)
_cell_angle_beta 83.922(4)
_cell_angle_gamma 78.551(3)
_cell_formula_units_Z 4
_cell_length_a 9.522(2)
_cell_length_b 17.427(4)
_cell_length_c 19.654(4)
_cell_measurement_reflns_used 889
_cell_measurement_temperature 203(2)
_cell_measurement_theta_max 24.19
_cell_measurement_theta_min 2.64
_cell_volume 3161.7(12)
_computing_cell_refinement 'Bruker SMART'
_computing_data_collection 'Bruker SMART'
_computing_data_reduction 'Bruker SAINT'
_computing_molecular_graphics 'Bruker SHELXTL'
_computing_publication_material 'Bruker SHELXTL'
_computing_structure_refinement 'SHELXL-97 (Sheldrick, 1997)'
_computing_structure_solution 'SHELXS-97 (Sheldrick, 1990)'
_diffrn_ambient_temperature 203(2)
_diffrn_measured_fraction_theta_full 0.990
_diffrn_measured_fraction_theta_max 0.990
_diffrn_measurement_device_type 'CCD area detector'
_diffrn_measurement_method 'phi and omega scans'
_diffrn_radiation_monochromator graphite
_diffrn_radiation_source 'fine-focus sealed tube'
_diffrn_radiation_type MoK\a
_diffrn_radiation_wavelength 0.71073
_diffrn_reflns_av_R_equivalents 0.0379
_diffrn_reflns_av_sigmaI/netI 0.0666
_diffrn_reflns_limit_h_max 11
_diffrn_reflns_limit_h_min -11
_diffrn_reflns_limit_k_max 21
_diffrn_reflns_limit_k_min -21
_diffrn_reflns_limit_l_max 22
_diffrn_reflns_limit_l_min -24
_diffrn_reflns_number 24803
_diffrn_reflns_theta_full 26.37
_diffrn_reflns_theta_max 26.37
_diffrn_reflns_theta_min 2.10
_exptl_absorpt_coefficient_mu 0.740
_exptl_absorpt_correction_T_max 1
_exptl_absorpt_correction_T_min 0.79
_exptl_absorpt_correction_type multi-scan
_exptl_absorpt_process_details 'Bruker, SADABS'
_exptl_crystal_colour colorless
_exptl_crystal_density_diffrn 1.529
_exptl_crystal_density_meas ?
_exptl_crystal_density_method 'not measured'
_exptl_crystal_description plate
_exptl_crystal_F_000 1476
_exptl_crystal_size_max 0.40
_exptl_crystal_size_mid 0.25
_exptl_crystal_size_min 0.10
_refine_diff_density_max 2.018
_refine_diff_density_min -1.253
_refine_diff_density_rms 0.107
_refine_ls_extinction_method none
_refine_ls_goodness_of_fit_ref 1.027
_refine_ls_hydrogen_treatment mixed
_refine_ls_matrix_type full
_refine_ls_number_parameters 748
_refine_ls_number_reflns 12791
_refine_ls_number_restraints 0
_refine_ls_restrained_S_all 1.027
_refine_ls_R_factor_all 0.0925
_refine_ls_R_factor_gt 0.0574
_refine_ls_shift/su_max 0.042
_refine_ls_shift/su_mean 0.001
_refine_ls_structure_factor_coef Fsqd
_refine_ls_weighting_details 'calc w=1/[\s^2^(Fo^2^)+(0.0947P)^2^+3.1684P] where P=(Fo^2^+2Fc^2^)/3'
_refine_ls_weighting_scheme calc
_refine_ls_wR_factor_gt 0.1529
_refine_ls_wR_factor_ref 0.1741
_reflns_number_gt 8665
_reflns_number_total 12791
_reflns_threshold_expression >2sigma(I)
_cod_data_source_file om061096usi20061201_114251.cif
_cod_data_source_block ang71
_cod_depositor_comments
;
The following automatic conversions were performed:

'_symmetry_cell_setting' value 'Triclinic' changed to 'triclinic'
according to /home/saulius/struct/CIF-dictionaries/cif_core.dic
dictionary named 'cif_core.dic' version 2.4.1 from 2010-06-29.

Automatic conversion script
Id: cif_fix_values 1715 2011-07-08 13:25:40Z adriana 

The following automatic conversions were performed:

'_exptl_crystal_density_meas' value 'none' was changed to '?' - the
value is perceived as not measured.

Automatic conversion script
Id: cif_fix_values 3008 2015-01-20 13:52:24Z robertas 
;
_cod_original_cell_volume 3161.8(11)
_cod_original_sg_symbol_H-M P-1
_cod_original_formula_sum 'C30.50 H33 Cl F6 O P2 Ru'
_cod_database_code 4072857

loop_
_symmetry_equiv_pos_as_xyz
'x, y, z'
'-x, -y, -z'

loop_
_atom_site_label
_atom_site_type_symbol
_atom_site_fract_x
_atom_site_fract_y
_atom_site_fract_z
_atom_site_U_iso_or_equiv
_atom_site_adp_type
_atom_site_occupancy
_atom_site_symmetry_multiplicity
_atom_site_calc_flag
_atom_site_refinement_flags
Ru1 Ru 0.88936(4) 0.33566(2) 0.12411(2) 0.03275(13) Uani 1 1 d .
Ru2 Ru 0.71988(5) 0.75139(3) 0.52931(2) 0.03649(13) Uani 1 1 d .
C1 C 1.1300(6) 0.1591(3) 0.0876(3) 0.0409(13) Uani 1 1 d .
C2 C 1.0930(7) 0.1221(3) 0.1507(3) 0.0524(15) Uani 1 1 d .
H2A H 1.0032 0.1419 0.1743 0.063 Uiso 1 1 calc R
C3 C 1.1805(8) 0.0576(4) 0.1812(4) 0.0621(18) Uani 1 1 d .
H3A H 1.1520 0.0335 0.2251 0.075 Uiso 1 1 calc R
C4 C 1.3088(8) 0.0287(4) 0.1472(4) 0.0625(19) Uani 1 1 d .
H4A H 1.3708 -0.0153 0.1682 0.075 Uiso 1 1 calc R
C5 C 1.3496(7) 0.0618(4) 0.0839(4) 0.0623(18) Uani 1 1 d .
H5A H 1.4386 0.0403 0.0606 0.075 Uiso 1 1 calc R
C6 C 1.2603(7) 0.1278(4) 0.0531(4) 0.0529(15) Uani 1 1 d .
H6A H 1.2886 0.1512 0.0088 0.064 Uiso 1 1 calc R
C7 C 0.9026(6) 0.2069(3) -0.0032(3) 0.0444(13) Uani 1 1 d .
C8 C 0.9274(11) 0.1289(4) -0.0124(6) 0.105(4) Uani 1 1 d .
H8A H 1.0008 0.0932 0.0105 0.126 Uiso 1 1 calc R
C9 C 0.8454(14) 0.1020(5) -0.0551(7) 0.150(6) Uani 1 1 d .
H9A H 0.8691 0.0486 -0.0647 0.180 Uiso 1 1 calc R
C10 C 0.7299(10) 0.1512(5) -0.0840(5) 0.096(3) Uani 1 1 d .
H10A H 0.6665 0.1311 -0.1083 0.115 Uiso 1 1 calc R
C11 C 0.7094(7) 0.2295(4) -0.0765(4) 0.0629(19) Uani 1 1 d .
H11A H 0.6347 0.2652 -0.0983 0.076 Uiso 1 1 calc R
C12 C 0.7960(7) 0.2567(4) -0.0376(3) 0.0515(15) Uani 1 1 d .
H12A H 0.7824 0.3116 -0.0343 0.062 Uiso 1 1 calc R
C13 C 1.1384(6) 0.2907(3) -0.0128(3) 0.0412(12) Uani 1 1 d .
C14 C 1.1385(7) 0.2911(4) -0.0830(3) 0.0530(15) Uani 1 1 d .
H14A H 1.0686 0.2690 -0.1010 0.064 Uiso 1 1 calc R
C15 C 1.2397(8) 0.3234(4) -0.1278(4) 0.0644(18) Uani 1 1 d .
H15A H 1.2399 0.3222 -0.1760 0.077 Uiso 1 1 calc R
C16 C 1.3375(7) 0.3564(4) -0.1027(4) 0.0553(16) Uani 1 1 d .
H16A H 1.4063 0.3785 -0.1334 0.066 Uiso 1 1 calc R
C17 C 1.3386(7) 0.3583(4) -0.0333(4) 0.0554(16) Uani 1 1 d .
H17A H 1.4073 0.3821 -0.0161 0.066 Uiso 1 1 calc R
C18 C 1.2397(6) 0.3256(4) 0.0115(3) 0.0495(14) Uani 1 1 d .
H18A H 1.2409 0.3269 0.0596 0.059 Uiso 1 1 calc R
C19 C 0.8610(8) 0.4298(3) 0.0349(3) 0.0530(16) Uani 1 1 d .
H19A H 0.8863 0.4218 -0.0147 0.064 Uiso 1 1 calc R
C20 C 0.7245(7) 0.4296(3) 0.0711(4) 0.0581(18) Uani 1 1 d .
H20A H 0.6361 0.4212 0.0519 0.070 Uiso 1 1 calc R
C21 C 0.7341(7) 0.4485(3) 0.1375(4) 0.0601(18) Uani 1 1 d .
H21A H 0.6524 0.4558 0.1740 0.072 Uiso 1 1 calc R
C22 C 0.8714(7) 0.4606(3) 0.1434(3) 0.0509(15) Uani 1 1 d .
H22A H 0.9050 0.4796 0.1838 0.061 Uiso 1 1 calc R
C23 C 0.9520(7) 0.4477(3) 0.0797(3) 0.0459(14) Uani 1 1 d .
H23A H 1.0527 0.4563 0.0672 0.055 Uiso 1 1 calc R
C24 C 0.4947(8) 0.2139(5) 0.1606(4) 0.077(2) Uani 1 1 d .
H24A H 0.3966 0.2293 0.1464 0.116 Uiso 1 1 calc R
H24B H 0.4919 0.2114 0.2108 0.116 Uiso 1 1 calc R
H24C H 0.5381 0.1621 0.1459 0.116 Uiso 1 1 calc R
C25 C 0.5843(6) 0.2745(4) 0.1276(3) 0.0521(15) Uani 1 1 d .
H25A H 0.5874 0.2775 0.0769 0.062 Uiso 1 1 calc R
H25B H 0.5409 0.3271 0.1420 0.062 Uiso 1 1 calc R
C26 C 0.7356(6) 0.2490(3) 0.1508(3) 0.0422(13) Uani 1 1 d .
H26A H 0.7809 0.1949 0.1388 0.051 Uiso 1 1 calc R
C27 C 0.7761(6) 0.2641(3) 0.2118(3) 0.0407(12) Uani 1 1 d .
H27A H 0.8439 0.2185 0.2333 0.049 Uiso 1 1 calc R
C28 C 0.6805(7) 0.3114(4) 0.2652(3) 0.0503(14) Uani 1 1 d .
H28A H 0.6137 0.3547 0.2414 0.060 Uiso 1 1 calc R
H28B H 0.6222 0.2769 0.2944 0.060 Uiso 1 1 calc R
C29 C 0.7658(9) 0.3460(5) 0.3108(4) 0.073(2) Uani 1 1 d .
H29A H 0.6995 0.3762 0.3438 0.109 Uiso 1 1 calc R
H29B H 0.8230 0.3807 0.2823 0.109 Uiso 1 1 calc R
H29C H 0.8299 0.3034 0.3358 0.109 Uiso 1 1 calc R
C30 C 1.0352(6) 0.3011(3) 0.1836(3) 0.0415(12) Uani 1 1 d .
C31 C 0.6020(6) 0.6827(3) 0.3848(3) 0.0453(14) Uani 1 1 d .
C32 C 0.6315(7) 0.6065(3) 0.4156(4) 0.0531(16) Uani 1 1 d .
H32A H 0.6878 0.5944 0.4539 0.064 Uiso 1 1 calc R
C33 C 0.5793(8) 0.5476(4) 0.3906(4) 0.073(2) Uani 1 1 d .
H33A H 0.5992 0.4954 0.4124 0.087 Uiso 1 1 calc R
C34 C 0.4998(8) 0.5636(5) 0.3353(4) 0.079(2) Uani 1 1 d .
H34A H 0.4659 0.5225 0.3182 0.095 Uiso 1 1 calc R
C35 C 0.4690(9) 0.6384(5) 0.3044(4) 0.080(2) Uani 1 1 d .
H35A H 0.4125 0.6495 0.2661 0.096 Uiso 1 1 calc R
C36 C 0.5191(8) 0.6983(4) 0.3284(4) 0.0638(18) Uani 1 1 d .
H36A H 0.4972 0.7504 0.3065 0.077 Uiso 1 1 calc R
C37 C 0.8295(6) 0.7700(3) 0.3525(3) 0.0435(13) Uani 1 1 d .
C38 C 0.8829(7) 0.7117(4) 0.3086(3) 0.0597(17) Uani 1 1 d .
H38A H 0.8344 0.6692 0.3079 0.072 Uiso 1 1 calc R
C39 C 1.0074(9) 0.7163(5) 0.2660(4) 0.077(2) Uani 1 1 d .
H39A H 1.0438 0.6767 0.2361 0.093 Uiso 1 1 calc R
C40 C 1.0775(8) 0.7763(6) 0.2664(4) 0.080(3) Uani 1 1 d .
H40A H 1.1622 0.7787 0.2366 0.097 Uiso 1 1 calc R
C41 C 1.0268(8) 0.8346(5) 0.3100(4) 0.072(2) Uani 1 1 d .
H41A H 1.0767 0.8766 0.3103 0.087 Uiso 1 1 calc R
C42 C 0.9029(7) 0.8310(4) 0.3531(3) 0.0556(16) Uani 1 1 d .
H42A H 0.8681 0.8706 0.3832 0.067 Uiso 1 1 calc R
C43 C 0.5358(6) 0.8475(3) 0.3924(3) 0.0402(12) Uani 1 1 d .
C44 C 0.4020(6) 0.8526(4) 0.4283(3) 0.0541(16) Uani 1 1 d .
H44A H 0.3849 0.8118 0.4629 0.065 Uiso 1 1 calc R
C45 C 0.2918(7) 0.9167(4) 0.4144(4) 0.0629(18) Uani 1 1 d .
H45A H 0.2011 0.9198 0.4403 0.075 Uiso 1 1 calc R
C46 C 0.3143(8) 0.9750(4) 0.3636(4) 0.0639(19) Uani 1 1 d .
H46A H 0.2385 1.0178 0.3528 0.077 Uiso 1 1 calc R
C47 C 0.4464(9) 0.9710(5) 0.3286(4) 0.075(2) Uani 1 1 d .
H47A H 0.4635 1.0124 0.2945 0.089 Uiso 1 1 calc R
C48 C 0.5574(7) 0.9070(4) 0.3422(3) 0.0554(16) Uani 1 1 d .
H48A H 0.6482 0.9046 0.3166 0.066 Uiso 1 1 calc R
C49 C 0.8282(9) 0.8528(4) 0.5415(4) 0.069(2) Uani 1 1 d .
H49A H 0.9186 0.8645 0.5152 0.083 Uiso 1 1 calc R
C50 C 0.8194(10) 0.8073(4) 0.6047(4) 0.077(2) Uani 1 1 d .
H50A H 0.9033 0.7808 0.6309 0.093 Uiso 1 1 calc R
C51 C 0.6786(12) 0.8083(5) 0.6272(4) 0.082(3) Uani 1 1 d .
H51A H 0.6409 0.7851 0.6728 0.099 Uiso 1 1 calc R
C52 C 0.5964(8) 0.8558(5) 0.5764(6) 0.084(3) Uani 1 1 d .
H52A H 0.4893 0.8723 0.5801 0.101 Uiso 1 1 calc R
C53 C 0.6910(10) 0.8831(4) 0.5242(4) 0.071(2) Uani 1 1 d .
H53A H 0.6636 0.9214 0.4834 0.086 Uiso 1 1 calc R
C54 C 1.1869(8) 0.6321(6) 0.4665(5) 0.093(3) Uani 1 1 d .
H54A H 1.2769 0.6518 0.4646 0.140 Uiso 1 1 calc R
H54B H 1.1723 0.6201 0.4206 0.140 Uiso 1 1 calc R
H54C H 1.1919 0.5843 0.4987 0.140 Uiso 1 1 calc R
C55 C 1.0602(6) 0.6955(4) 0.4911(4) 0.0565(16) Uani 1 1 d .
H55A H 1.0760 0.7089 0.5368 0.068 Uiso 1 1 calc R
H55B H 1.0547 0.7439 0.4585 0.068 Uiso 1 1 calc R
C56 C 0.9216(6) 0.6657(3) 0.4953(3) 0.0476(14) Uani 1 1 d .
H56A H 0.9102 0.6426 0.4525 0.057 Uiso 1 1 calc R
C57 C 0.8579(7) 0.6290(4) 0.5531(3) 0.0552(16) Uani 1 1 d .
H57A H 0.8106 0.5867 0.5410 0.066 Uiso 1 1 calc R
C58 C 0.9113(8) 0.6094(4) 0.6231(4) 0.0653(18) Uani 1 1 d .
H58A H 0.8291 0.6159 0.6585 0.078 Uiso 1 1 calc R
H58B H 0.9753 0.6457 0.6300 0.078 Uiso 1 1 calc R
C59 C 0.9941(9) 0.5242(5) 0.6304(4) 0.084(3) Uani 1 1 d .
H59A H 1.0300 0.5118 0.6761 0.127 Uiso 1 1 calc R
H59B H 1.0752 0.5180 0.5952 0.127 Uiso 1 1 calc R
H59C H 0.9298 0.4884 0.6246 0.127 Uiso 1 1 calc R
C60 C 0.5770(7) 0.6922(4) 0.5510(3) 0.0538(15) Uani 1 1 d .
C61 C 0.2137(17) 0.0381(9) 0.8248(5) 0.154(6) Uani 1 1 d .
H61A H 0.1121 0.0613 0.8174 0.184 Uiso 1 1 calc R
H61B H 0.2580 0.0107 0.7843 0.184 Uiso 1 1 calc R
Cl1 Cl 0.2238(5) -0.0212(3) 0.8929(3) 0.1943(19) Uani 1 1 d .
Cl2 Cl 0.3166(5) 0.1180(2) 0.8388(2) 0.1691(16) Uani 1 1 d .
F1 F 0.9600(6) 0.0348(4) 0.4114(4) 0.149(3) Uani 1 1 d .
F2 F 0.7341(5) 0.0290(3) 0.4072(3) 0.0922(15) Uani 1 1 d .
F3 F 0.7996(9) 0.1421(4) 0.4133(4) 0.161(3) Uani 1 1 d .
F4 F 0.7264(6) 0.1204(4) 0.3179(4) 0.154(3) Uani 1 1 d .
F5 F 0.9542(5) 0.1269(3) 0.3235(2) 0.0804(13) Uani 1 1 d .
F6 F 0.8895(10) 0.0133(4) 0.3155(4) 0.177(4) Uani 1 1 d .
F7 F 0.4087(5) 0.4647(4) 0.2052(3) 0.117(2) Uani 1 1 d .
F8 F 0.2511(11) 0.5669(8) 0.2220(8) 0.309(9) Uani 1 1 d .
F9 F 0.3714(9) 0.5627(8) 0.1327(8) 0.316(9) Uani 1 1 d .
F10 F 0.1778(8) 0.4725(9) 0.2112(6) 0.288(9) Uani 1 1 d .
F11 F 0.1436(5) 0.5642(3) 0.1319(2) 0.0833(13) Uani 1 1 d .
F12 F 0.2966(10) 0.4565(6) 0.1185(5) 0.225(6) Uani 1 1 d .
O1 O 1.1232(5) 0.2846(3) 0.2208(2) 0.0569(11) Uani 1 1 d .
O2 O 0.4871(6) 0.6570(3) 0.5664(3) 0.0862(17) Uani 1 1 d .
P1 P 1.01330(15) 0.24615(8) 0.04911(7) 0.0357(3) Uani 1 1 d .
P2 P 0.67341(15) 0.76199(8) 0.41380(7) 0.0377(3) Uani 1 1 d .
P3 P 0.84367(18) 0.07809(10) 0.36536(9) 0.0521(4) Uani 1 1 d .
P4 P 0.27662(17) 0.51358(10) 0.16876(9) 0.0509(4) Uani 1 1 d .

loop_
_atom_site_aniso_label
_atom_site_aniso_U_11
_atom_site_aniso_U_22
_atom_site_aniso_U_33
_atom_site_aniso_U_23
_atom_site_aniso_U_13
_atom_site_aniso_U_12
Ru1 0.0317(2) 0.0280(2) 0.0380(2) -0.00143(17) -0.00446(17) -0.00446(16)
Ru2 0.0344(2) 0.0396(2) 0.0357(3) -0.00686(18) -0.00297(18) -0.00574(18)
C1 0.043(3) 0.035(3) 0.046(3) -0.007(2) -0.012(3) -0.003(2)
C2 0.053(4) 0.041(3) 0.057(4) -0.003(3) -0.007(3) 0.006(3)
C3 0.085(5) 0.041(3) 0.055(4) -0.001(3) -0.017(4) 0.004(3)
C4 0.069(5) 0.043(3) 0.076(5) -0.013(3) -0.035(4) 0.006(3)
C5 0.048(4) 0.053(4) 0.084(5) -0.023(4) -0.014(4) 0.009(3)
C6 0.046(3) 0.049(3) 0.063(4) -0.014(3) -0.008(3) 0.000(3)
C7 0.043(3) 0.043(3) 0.049(3) -0.009(3) -0.010(3) -0.008(3)
C8 0.124(8) 0.039(4) 0.163(9) -0.015(5) -0.094(7) 0.003(4)
C9 0.197(12) 0.041(4) 0.239(14) -0.012(6) -0.156(12) -0.015(6)
C10 0.108(7) 0.065(5) 0.130(8) -0.012(5) -0.071(6) -0.018(5)
C11 0.055(4) 0.065(4) 0.072(5) -0.021(4) -0.031(4) 0.004(3)
C12 0.058(4) 0.044(3) 0.053(4) -0.009(3) -0.018(3) -0.001(3)
C13 0.037(3) 0.041(3) 0.043(3) -0.004(2) -0.002(2) -0.002(2)
C14 0.053(4) 0.063(4) 0.044(4) -0.007(3) -0.001(3) -0.013(3)
C15 0.065(4) 0.081(5) 0.044(4) 0.003(3) 0.007(3) -0.017(4)
C16 0.040(3) 0.055(4) 0.063(4) -0.001(3) 0.011(3) 0.000(3)
C17 0.042(3) 0.049(4) 0.076(5) -0.008(3) -0.001(3) -0.013(3)
C18 0.047(3) 0.051(3) 0.050(4) -0.002(3) -0.006(3) -0.011(3)
C19 0.078(5) 0.031(3) 0.050(4) 0.006(3) -0.014(3) -0.011(3)
C20 0.053(4) 0.035(3) 0.086(5) 0.016(3) -0.029(4) -0.007(3)
C21 0.056(4) 0.034(3) 0.078(5) 0.006(3) 0.015(4) 0.003(3)
C22 0.067(4) 0.028(3) 0.055(4) -0.006(3) -0.006(3) -0.003(3)
C23 0.052(3) 0.034(3) 0.052(4) 0.007(3) -0.003(3) -0.016(3)
C24 0.051(4) 0.091(6) 0.098(6) -0.004(5) -0.006(4) -0.038(4)
C25 0.043(3) 0.058(4) 0.058(4) -0.005(3) -0.007(3) -0.013(3)
C26 0.037(3) 0.032(3) 0.057(4) -0.003(2) 0.001(3) -0.010(2)
C27 0.042(3) 0.031(3) 0.046(3) 0.005(2) -0.001(3) -0.008(2)
C28 0.052(4) 0.048(3) 0.047(3) 0.000(3) 0.008(3) -0.009(3)
C29 0.081(5) 0.084(5) 0.056(4) -0.026(4) 0.012(4) -0.023(4)
C30 0.047(3) 0.034(3) 0.043(3) -0.006(2) 0.000(3) -0.008(2)
C31 0.036(3) 0.049(3) 0.054(4) -0.028(3) -0.010(3) 0.002(2)
C32 0.046(3) 0.044(3) 0.072(4) -0.021(3) -0.016(3) 0.000(3)
C33 0.069(5) 0.055(4) 0.101(6) -0.034(4) -0.022(4) -0.006(3)
C34 0.067(5) 0.080(6) 0.101(6) -0.054(5) -0.020(5) -0.010(4)
C35 0.080(5) 0.087(6) 0.084(6) -0.041(5) -0.039(5) -0.005(4)
C36 0.069(5) 0.060(4) 0.066(4) -0.018(3) -0.023(4) -0.003(3)
C37 0.038(3) 0.052(3) 0.034(3) -0.003(3) -0.001(2) 0.005(3)
C38 0.054(4) 0.070(4) 0.049(4) -0.020(3) 0.001(3) 0.007(3)
C39 0.071(5) 0.092(6) 0.055(5) -0.020(4) 0.011(4) 0.018(5)
C40 0.045(4) 0.110(7) 0.067(5) 0.006(5) 0.016(4) 0.011(4)
C41 0.056(4) 0.085(5) 0.066(5) 0.012(4) 0.005(4) -0.007(4)
C42 0.051(4) 0.058(4) 0.052(4) -0.002(3) 0.004(3) -0.003(3)
C43 0.042(3) 0.041(3) 0.033(3) -0.010(2) -0.009(2) 0.006(2)
C44 0.037(3) 0.062(4) 0.057(4) -0.003(3) 0.001(3) 0.001(3)
C45 0.042(4) 0.071(5) 0.070(5) -0.015(4) -0.011(3) 0.011(3)
C46 0.062(4) 0.056(4) 0.069(5) -0.022(4) -0.024(4) 0.020(3)
C47 0.083(6) 0.063(5) 0.066(5) 0.002(4) -0.013(4) 0.010(4)
C48 0.050(4) 0.055(4) 0.052(4) -0.006(3) -0.004(3) 0.012(3)
C49 0.076(5) 0.063(4) 0.079(5) -0.033(4) 0.010(4) -0.035(4)
C50 0.098(6) 0.064(5) 0.076(6) -0.029(4) -0.046(5) 0.006(4)
C51 0.129(8) 0.075(5) 0.047(4) -0.026(4) 0.014(5) -0.029(6)
C52 0.045(4) 0.073(5) 0.141(8) -0.070(6) 0.008(5) 0.001(4)
C53 0.117(7) 0.040(4) 0.063(5) -0.012(3) -0.035(5) -0.008(4)
C54 0.045(4) 0.119(8) 0.114(7) -0.033(6) 0.004(4) -0.001(4)
C55 0.038(3) 0.058(4) 0.069(4) 0.000(3) -0.002(3) -0.004(3)
C56 0.045(3) 0.048(3) 0.046(3) -0.005(3) -0.014(3) 0.004(3)
C57 0.057(4) 0.046(3) 0.058(4) -0.003(3) -0.007(3) 0.002(3)
C58 0.070(5) 0.065(4) 0.059(4) 0.000(3) -0.016(4) -0.006(4)
C59 0.091(6) 0.070(5) 0.075(5) 0.017(4) -0.010(5) 0.014(4)
C60 0.055(4) 0.054(4) 0.050(4) -0.010(3) 0.005(3) -0.006(3)
C61 0.211(15) 0.189(14) 0.057(6) 0.029(7) 0.007(7) -0.063(12)
Cl1 0.173(4) 0.155(4) 0.239(5) -0.033(4) 0.005(4) 0.005(3)
Cl2 0.230(5) 0.120(3) 0.138(3) -0.034(2) 0.035(3) -0.002(3)
F1 0.074(3) 0.172(6) 0.179(6) 0.104(5) -0.050(4) -0.027(4)
F2 0.065(3) 0.079(3) 0.123(4) 0.041(3) -0.001(3) -0.025(2)
F3 0.202(7) 0.118(5) 0.170(6) -0.079(5) 0.104(6) -0.072(5)
F4 0.095(4) 0.173(6) 0.189(6) 0.123(5) -0.073(4) -0.065(4)
F5 0.066(3) 0.093(3) 0.083(3) 0.018(2) -0.001(2) -0.036(2)
F6 0.245(9) 0.123(5) 0.171(7) -0.075(5) 0.082(7) -0.072(6)
F7 0.075(3) 0.141(5) 0.127(4) -0.042(4) -0.056(3) 0.043(3)
F8 0.174(8) 0.341(14) 0.438(17) -0.331(14) -0.208(11) 0.161(9)
F9 0.115(6) 0.287(13) 0.51(2) 0.262(15) -0.077(10) -0.117(8)
F10 0.100(5) 0.470(19) 0.207(9) 0.242(12) -0.012(6) -0.018(8)
F11 0.070(3) 0.080(3) 0.100(3) 0.002(2) -0.041(3) -0.003(2)
F12 0.209(9) 0.239(10) 0.216(9) -0.167(8) -0.125(8) 0.126(8)
O1 0.049(3) 0.064(3) 0.058(3) -0.003(2) -0.025(2) -0.004(2)
O2 0.073(4) 0.090(4) 0.104(4) -0.024(3) 0.029(3) -0.047(3)
P1 0.0344(7) 0.0347(7) 0.0378(8) -0.0045(6) -0.0053(6) -0.0046(6)
P2 0.0343(7) 0.0402(7) 0.0378(8) -0.0099(6) -0.0054(6) -0.0003(6)
P3 0.0432(9) 0.0483(9) 0.0609(10) 0.0067(8) -0.0032(8) -0.0075(7)
P4 0.0397(8) 0.0553(9) 0.0598(10) -0.0161(8) -0.0121(7) -0.0034(7)

loop_
_atom_type_symbol
_atom_type_description
_atom_type_scat_dispersion_real
_atom_type_scat_dispersion_imag
_atom_type_scat_source
C C 0.0033 0.0016 'International Tables Vol C Tables 4.2.6.8 and 6.1.1.4'
H H 0.0000 0.0000 'International Tables Vol C Tables 4.2.6.8 and 6.1.1.4'
O O 0.0106 0.0060 'International Tables Vol C Tables 4.2.6.8 and 6.1.1.4'
F F 0.0171 0.0103 'International Tables Vol C Tables 4.2.6.8 and 6.1.1.4'
P P 0.1023 0.0942 'International Tables Vol C Tables 4.2.6.8 and 6.1.1.4'
Ru Ru -1.2594 0.8363 'International Tables Vol C Tables 4.2.6.8 and 6.1.1.4'
Cl Cl 0.1484 0.1585 'International Tables Vol C Tables 4.2.6.8 and 6.1.1.4'

loop_
_geom_angle_atom_site_label_1
_geom_angle_atom_site_label_2
_geom_angle_atom_site_label_3
_geom_angle
C30 Ru1 C23 98.6(2)
C30 Ru1 C22 92.3(2)
C23 Ru1 C22 37.2(2)
C30 Ru1 C21 120.0(3)
C23 Ru1 C21 61.0(2)
C22 Ru1 C21 36.1(2)
C30 Ru1 C19 132.8(2)
C23 Ru1 C19 36.6(2)
C22 Ru1 C19 61.2(2)
C21 Ru1 C19 60.5(3)
C30 Ru1 C20 153.2(2)
C23 Ru1 C20 61.2(2)
C22 Ru1 C20 60.9(2)
C21 Ru1 C20 36.2(3)
C19 Ru1 C20 36.5(2)
C30 Ru1 C26 105.0(2)
C23 Ru1 C26 155.1(2)
C22 Ru1 C26 132.3(2)
C21 Ru1 C26 99.5(2)
C19 Ru1 C26 121.9(2)
C20 Ru1 C26 93.9(2)
C30 Ru1 C27 78.3(2)
C23 Ru1 C27 149.9(2)
C22 Ru1 C27 112.7(2)
C21 Ru1 C27 94.3(2)
C19 Ru1 C27 146.1(2)
C20 Ru1 C27 109.8(2)
C26 Ru1 C27 34.7(2)
C30 Ru1 P1 88.68(17)
C23 Ru1 P1 103.13(17)
C22 Ru1 P1 139.97(17)
C21 Ru1 P1 147.7(2)
C19 Ru1 P1 89.63(18)
C20 Ru1 P1 112.0(2)
C26 Ru1 P1 85.50(15)
C27 Ru1 P1 106.69(14)
C60 Ru2 C52 94.8(3)
C60 Ru2 C51 94.7(3)
C52 Ru2 C51 37.1(3)
C60 Ru2 C50 125.7(3)
C52 Ru2 C50 59.9(3)
C51 Ru2 C50 35.4(3)
C60 Ru2 C53 126.4(3)
C52 Ru2 C53 36.5(3)
C51 Ru2 C53 61.1(3)
C50 Ru2 C53 59.7(3)
C60 Ru2 C49 153.2(3)
C52 Ru2 C49 59.9(3)
C51 Ru2 C49 60.2(3)
C50 Ru2 C49 36.0(3)
C53 Ru2 C49 35.4(3)
C60 Ru2 C56 106.0(3)
C52 Ru2 C56 155.9(3)
C51 Ru2 C56 126.6(3)
C50 Ru2 C56 97.2(3)
C53 Ru2 C56 127.2(3)
C49 Ru2 C56 97.3(3)
C60 Ru2 C57 79.9(3)
C52 Ru2 C57 143.7(3)
C51 Ru2 C57 107.0(3)
C50 Ru2 C57 94.0(3)
C53 Ru2 C57 149.8(3)
C49 Ru2 C57 114.5(3)
C56 Ru2 C57 35.1(2)
C60 Ru2 P2 88.9(2)
C52 Ru2 P2 109.1(3)
C51 Ru2 P2 146.2(3)
C50 Ru2 P2 142.8(3)
C53 Ru2 P2 90.00(18)
C49 Ru2 P2 106.8(2)
C56 Ru2 P2 83.98(15)
C57 Ru2 P2 106.70(17)
C2 C1 C6 117.7(6)
C2 C1 P1 121.8(5)
C6 C1 P1 120.5(5)
C1 C2 C3 122.7(6)
C1 C2 H2A 118.7
C3 C2 H2A 118.7
C4 C3 C2 118.8(7)
C4 C3 H3A 120.6
C2 C3 H3A 120.6
C5 C4 C3 121.2(6)
C5 C4 H4A 119.4
C3 C4 H4A 119.4
C4 C5 C6 119.9(7)
C4 C5 H5A 120.0
C6 C5 H5A 120.0
C1 C6 C5 119.7(7)
C1 C6 H6A 120.1
C5 C6 H6A 120.1
C8 C7 C12 118.3(6)
C8 C7 P1 121.4(5)
C12 C7 P1 120.2(4)
C7 C8 C9 119.7(7)
C7 C8 H8A 120.2
C9 C8 H8A 120.2
C10 C9 C8 121.3(8)
C10 C9 H9A 119.3
C8 C9 H9A 119.3
C11 C10 C9 118.0(7)
C11 C10 H10A 121.0
C9 C10 H10A 121.0
C10 C11 C12 120.2(6)
C10 C11 H11A 119.9
C12 C11 H11A 119.9
C11 C12 C7 122.0(6)
C11 C12 H12A 119.0
C7 C12 H12A 119.0
C14 C13 C18 117.8(6)
C14 C13 P1 123.4(5)
C18 C13 P1 118.8(4)
C13 C14 C15 120.9(6)
C13 C14 H14A 119.5
C15 C14 H14A 119.5
C16 C15 C14 119.9(7)
C16 C15 H15A 120.0
C14 C15 H15A 120.0
C15 C16 C17 120.6(6)
C15 C16 H16A 119.7
C17 C16 H16A 119.7
C16 C17 C18 119.8(6)
C16 C17 H17A 120.1
C18 C17 H17A 120.1
C17 C18 C13 120.8(6)
C17 C18 H18A 119.6
C13 C18 H18A 119.6
C23 C19 C20 108.1(6)
C23 C19 Ru1 70.0(3)
C20 C19 Ru1 72.4(3)
C23 C19 H19A 125.9
C20 C19 H19A 125.9
Ru1 C19 H19A 125.9
C21 C20 C19 106.9(6)
C21 C20 Ru1 70.8(3)
C19 C20 Ru1 71.1(3)
C21 C20 H20A 126.5
C19 C20 H20A 126.5
Ru1 C20 H20A 126.5
C22 C21 C20 109.6(6)
C22 C21 Ru1 71.4(3)
C20 C21 Ru1 73.0(4)
C22 C21 H21A 125.1
C20 C21 H21A 125.1
Ru1 C21 H21A 125.1
C21 C22 C23 107.4(6)
C21 C22 Ru1 72.4(3)
C23 C22 Ru1 70.7(3)
C21 C22 H22A 126.2
C23 C22 H22A 126.2
Ru1 C22 H22A 126.2
C19 C23 C22 108.0(6)
C19 C23 Ru1 73.4(3)
C22 C23 Ru1 72.1(3)
C19 C23 H23A 125.8
C22 C23 H23A 125.8
Ru1 C23 H23A 125.8
C25 C24 H24A 109.5
C25 C24 H24B 109.5
H24A C24 H24B 109.5
C25 C24 H24C 109.5
H24A C24 H24C 109.5
H24B C24 H24C 109.5
C26 C25 C24 108.2(5)
C26 C25 H25A 110.1
C24 C25 H25A 110.1
C26 C25 H25B 110.1
C24 C25 H25B 110.1
H25A C25 H25B 108.4
C27 C26 C25 124.4(5)
C27 C26 Ru1 73.4(3)
C25 C26 Ru1 117.5(4)
C27 C26 H26A 112.0
C25 C26 H26A 112.0
Ru1 C26 H26A 112.0
C26 C27 C28 125.9(5)
C26 C27 Ru1 71.9(3)
C28 C27 Ru1 116.0(4)
C26 C27 H27A 112.3
C28 C27 H27A 112.3
Ru1 C27 H27A 112.3
C29 C28 C27 112.7(5)
C29 C28 H28A 109.0
C27 C28 H28A 109.0
C29 C28 H28B 109.0
C27 C28 H28B 109.0
H28A C28 H28B 107.8
C28 C29 H29A 109.5
C28 C29 H29B 109.5
H29A C29 H29B 109.5
C28 C29 H29C 109.5
H29A C29 H29C 109.5
H29B C29 H29C 109.5
O1 C30 Ru1 175.8(5)
C32 C31 C36 118.4(6)
C32 C31 P2 121.9(4)
C36 C31 P2 119.7(5)
C31 C32 C33 120.1(6)
C31 C32 H32A 120.0
C33 C32 H32A 120.0
C34 C33 C32 120.9(7)
C34 C33 H33A 119.6
C32 C33 H33A 119.6
C35 C34 C33 119.9(7)
C35 C34 H34A 120.1
C33 C34 H34A 120.1
C34 C35 C36 120.5(7)
C34 C35 H35A 119.8
C36 C35 H35A 119.8
C35 C36 C31 120.3(7)
C35 C36 H36A 119.9
C31 C36 H36A 119.9
C42 C37 C38 119.2(6)
C42 C37 P2 119.9(4)
C38 C37 P2 120.7(5)
C39 C38 C37 119.5(7)
C39 C38 H38A 120.2
C37 C38 H38A 120.2
C40 C39 C38 120.9(7)
C40 C39 H39A 119.5
C38 C39 H39A 119.5
C39 C40 C41 120.5(7)
C39 C40 H40A 119.7
C41 C40 H40A 119.7
C42 C41 C40 119.5(8)
C42 C41 H41A 120.3
C40 C41 H41A 120.3
C41 C42 C37 120.3(7)
C41 C42 H42A 119.8
C37 C42 H42A 119.8
C48 C43 C44 118.2(5)
C48 C43 P2 123.6(5)
C44 C43 P2 118.2(5)
C43 C44 C45 121.1(6)
C43 C44 H44A 119.4
C45 C44 H44A 119.4
C46 C45 C44 120.0(7)
C46 C45 H45A 120.0
C44 C45 H45A 120.0
C47 C46 C45 119.3(6)
C47 C46 H46A 120.4
C45 C46 H46A 120.4
C46 C47 C48 121.0(7)
C46 C47 H47A 119.5
C48 C47 H47A 119.5
C43 C48 C47 120.4(7)
C43 C48 H48A 119.8
C47 C48 H48A 119.8
C53 C49 C50 108.1(7)
C53 C49 Ru2 71.7(4)
C50 C49 Ru2 71.4(4)
C53 C49 H49A 125.9
C50 C49 H49A 125.9
Ru2 C49 H49A 125.9
C51 C50 C49 109.6(8)
C51 C50 Ru2 71.7(4)
C49 C50 Ru2 72.6(4)
C51 C50 H50A 125.1
C49 C50 H50A 125.1
Ru2 C50 H50A 125.1
C50 C51 C52 106.5(7)
C50 C51 Ru2 72.9(4)
C52 C51 Ru2 70.5(4)
C50 C51 H51A 126.6
C52 C51 H51A 126.6
Ru2 C51 H51A 126.6
C53 C52 C51 108.2(7)
C53 C52 Ru2 73.3(4)
C51 C52 Ru2 72.3(4)
C53 C52 H52A 125.7
C51 C52 H52A 125.7
Ru2 C52 H52A 125.7
C49 C53 C52 107.7(7)
C49 C53 Ru2 72.9(4)
C52 C53 Ru2 70.2(4)
C49 C53 H53A 126.1
C52 C53 H53A 126.1
Ru2 C53 H53A 126.1
C55 C54 H54A 109.5
C55 C54 H54B 109.5
H54A C54 H54B 109.5
C55 C54 H54C 109.5
H54A C54 H54C 109.5
H54B C54 H54C 109.5
C56 C55 C54 110.1(6)
C56 C55 H55A 109.6
C54 C55 H55A 109.6
C56 C55 H55B 109.6
C54 C55 H55B 109.6
H55A C55 H55B 108.2
C57 C56 C55 126.0(6)
C57 C56 Ru2 73.1(4)
C55 C56 Ru2 115.7(4)
C57 C56 H56A 112.1
C55 C56 H56A 112.1
Ru2 C56 H56A 112.1
C56 C57 C58 128.0(6)
C56 C57 Ru2 71.8(3)
C58 C57 Ru2 117.4(5)
C56 C57 H57A 111.2
C58 C57 H57A 111.2
Ru2 C57 H57A 111.2
C57 C58 C59 109.7(6)
C57 C58 H58A 109.7
C59 C58 H58A 109.7
C57 C58 H58B 109.7
C59 C58 H58B 109.7
H58A C58 H58B 108.2
C58 C59 H59A 109.5
C58 C59 H59B 109.5
H59A C59 H59B 109.5
C58 C59 H59C 109.5
H59A C59 H59C 109.5
H59B C59 H59C 109.5
O2 C60 Ru2 177.6(6)
Cl1 C61 Cl2 105.6(7)
Cl1 C61 H61A 110.6
Cl2 C61 H61A 110.6
Cl1 C61 H61B 110.6
Cl2 C61 H61B 110.6
H61A C61 H61B 108.8
C7 P1 C13 104.8(3)
C7 P1 C1 104.3(2)
C13 P1 C1 102.4(3)
C7 P1 Ru1 115.9(2)
C13 P1 Ru1 111.39(18)
C1 P1 Ru1 116.61(19)
C43 P2 C37 106.6(3)
C43 P2 C31 102.1(3)
C37 P2 C31 103.0(3)
C43 P2 Ru2 111.35(17)
C37 P2 Ru2 114.61(19)
C31 P2 Ru2 117.8(2)
F3 P3 F1 91.0(5)
F3 P3 F4 90.2(5)
F1 P3 F4 178.8(5)
F3 P3 F6 179.3(4)
F1 P3 F6 89.3(5)
F4 P3 F6 89.5(5)
F3 P3 F2 90.7(3)
F1 P3 F2 89.3(3)
F4 P3 F2 90.5(3)
F6 P3 F2 90.0(3)
F3 P3 F5 89.5(3)
F1 P3 F5 90.4(3)
F4 P3 F5 89.8(3)
F6 P3 F5 89.9(3)
F2 P3 F5 179.7(3)
F10 P4 F9 172.3(10)
F10 P4 F8 85.2(9)
F9 P4 F8 87.1(9)
F10 P4 F12 90.9(8)
F9 P4 F12 96.8(9)
F8 P4 F12 176.0(10)
F10 P4 F7 92.7(4)
F9 P4 F7 87.9(4)
F8 P4 F7 89.5(4)
F12 P4 F7 90.1(3)
F10 P4 F11 87.9(3)
F9 P4 F11 91.4(4)
F8 P4 F11 90.0(4)
F12 P4 F11 90.5(3)
F7 P4 F11 179.2(3)

loop_
_geom_bond_atom_site_label_1
_geom_bond_atom_site_label_2
_geom_bond_distance
Ru1 C30 1.870(6)
Ru1 C23 2.207(5)
Ru1 C22 2.226(5)
Ru1 C21 2.239(6)
Ru1 C19 2.250(6)
Ru1 C20 2.268(6)
Ru1 C26 2.285(5)
Ru1 C27 2.304(5)
Ru1 P1 2.3360(15)
Ru2 C60 1.850(7)
Ru2 C52 2.209(7)
Ru2 C51 2.232(7)
Ru2 C50 2.247(7)
Ru2 C53 2.248(7)
Ru2 C49 2.263(6)
Ru2 C56 2.279(6)
Ru2 C57 2.296(6)
Ru2 P2 2.3373(15)
C1 C2 1.372(8)
C1 C6 1.393(8)
C1 P1 1.827(5)
C2 C3 1.374(8)
C2 H2A 0.9500
C3 C4 1.362(10)
C3 H3A 0.9500
C4 C5 1.358(10)
C4 H4A 0.9500
C5 C6 1.402(9)
C5 H5A 0.9500
C6 H6A 0.9500
C7 C8 1.363(9)
C7 C12 1.377(8)
C7 P1 1.823(5)
C8 C9 1.384(11)
C8 H8A 0.9500
C9 C10 1.381(12)
C9 H9A 0.9500
C10 C11 1.364(10)
C10 H10A 0.9500
C11 C12 1.365(8)
C11 H11A 0.9500
C12 H12A 0.9500
C13 C14 1.378(8)
C13 C18 1.390(8)
C13 P1 1.826(6)
C14 C15 1.391(9)
C14 H14A 0.9500
C15 C16 1.348(9)
C15 H15A 0.9500
C16 C17 1.369(9)
C16 H16A 0.9500
C17 C18 1.380(8)
C17 H17A 0.9500
C18 H18A 0.9500
C19 C23 1.400(8)
C19 C20 1.414(9)
C19 H19A 1.0000
C20 C21 1.401(10)
C20 H20A 1.0000
C21 C22 1.384(9)
C21 H21A 1.0000
C22 C23 1.415(9)
C22 H22A 1.0000
C23 H23A 1.0000
C24 C25 1.530(9)
C24 H24A 0.9800
C24 H24B 0.9800
C24 H24C 0.9800
C25 C26 1.522(8)
C25 H25A 0.9900
C25 H25B 0.9900
C26 C27 1.368(8)
C26 H26A 1.0000
C27 C28 1.523(8)
C27 H27A 1.0000
C28 C29 1.518(9)
C28 H28A 0.9900
C28 H28B 0.9900
C29 H29A 0.9800
C29 H29B 0.9800
C29 H29C 0.9800
C30 O1 1.141(7)
C31 C32 1.378(8)
C31 C36 1.397(8)
C31 P2 1.829(5)
C32 C33 1.384(8)
C32 H32A 0.9500
C33 C34 1.360(11)
C33 H33A 0.9500
C34 C35 1.359(12)
C34 H34A 0.9500
C35 C36 1.380(9)
C35 H35A 0.9500
C36 H36A 0.9500
C37 C42 1.385(9)
C37 C38 1.397(8)
C37 P2 1.829(6)
C38 C39 1.387(10)
C38 H38A 0.9500
C39 C40 1.348(12)
C39 H39A 0.9500
C40 C41 1.390(12)
C40 H40A 0.9500
C41 C42 1.385(9)
C41 H41A 0.9500
C42 H42A 0.9500
C43 C48 1.371(9)
C43 C44 1.382(8)
C43 P2 1.818(5)
C44 C45 1.394(9)
C44 H44A 0.9500
C45 C46 1.370(10)
C45 H45A 0.9500
C46 C47 1.361(11)
C46 H46A 0.9500
C47 C48 1.398(9)
C47 H47A 0.9500
C48 H48A 0.9500
C49 C53 1.370(11)
C49 C50 1.394(11)
C49 H49A 1.0000
C50 C51 1.364(12)
C50 H50A 1.0000
C51 C52 1.415(12)
C51 H51A 1.0000
C52 C53 1.396(12)
C52 H52A 1.0000
C53 H53A 1.0000
C54 C55 1.545(10)
C54 H54A 0.9800
C54 H54B 0.9800
C54 H54C 0.9800
C55 C56 1.502(8)
C55 H55A 0.9900
C55 H55B 0.9900
C56 C57 1.379(9)
C56 H56A 1.0000
C57 C58 1.494(9)
C57 H57A 1.0000
C58 C59 1.534(10)
C58 H58A 0.9900
C58 H58B 0.9900
C59 H59A 0.9800
C59 H59B 0.9800
C59 H59C 0.9800
C60 O2 1.145(8)
C61 Cl1 1.588(11)
C61 Cl2 1.915(15)
C61 H61A 0.9900
C61 H61B 0.9900
F1 P3 1.526(5)
F2 P3 1.581(4)
F3 P3 1.515(6)
F4 P3 1.545(5)
F5 P3 1.585(4)
F6 P3 1.552(7)
F7 P4 1.561(5)
F8 P4 1.453(7)
F9 P4 1.440(7)
F10 P4 1.431(8)
F11 P4 1.582(4)
F12 P4 1.458(6)
